data_2014659
loop_
_publ_author_name
'Bai, Yue-Ling'
'Tao, Jun'
'Huang, Rong-Bin'
'Zheng, Lan-Sun'

_publ_section_title
;
 A three-dimensional supramolecular network built with the zigzag chain
 complex bis(5-carboxy-1<i>H</i>-imidazole-4-carboxylato)copper(II)
;
_journal_issue 2
_journal_name_full 'Acta Crystallographica Section C'
_journal_page_first m98
_journal_page_last m100
_journal_paper_doi 10.1107/S0108270104034158
_journal_volume 61
_journal_year 2005
_chemical_formula_iupac '[Cu (C10 H6 N4 O8)]'
_chemical_formula_moiety 'C10 H6 Cu N4 O8'
_chemical_formula_sum 'C10 H6 Cu N4 O8'
_chemical_formula_weight 373.73
_chemical_name_systematic
;
poly[copper(II)-\m-5-carboxy-1H-imidazole-4-carboxylato],
;
_space_group_IT_number 14
_symmetry_cell_setting monoclinic
_symmetry_space_group_name_Hall '-P 2yn'
_symmetry_space_group_name_H-M 'P 1 21/n 1'
_atom_sites_solution_hydrogens geom
_atom_sites_solution_primary direct
_atom_sites_solution_secondary difmap
_audit_creation_method SHELXL-97
_cell_angle_alpha 90.00
_cell_angle_beta 96.65(3)
_cell_angle_gamma 90.00
_cell_formula_units_Z 4
_cell_length_a 7.1120(10)
_cell_length_b 14.676(3)
_cell_length_c 12.145(2)
_cell_measurement_reflns_used 2318
_cell_measurement_temperature 293(2)
_cell_measurement_theta_max 28
_cell_measurement_theta_min 3.18
_cell_volume 1259.1(4)
_computing_cell_refinement PROCESS-AUTO
_computing_data_collection 'PROCESS-AUTO (Rigaku Corporation, 1998)'
_computing_data_reduction 'teXsan (Molecular Structure Corporation & Rigaku Corporation, 1999)'
_computing_molecular_graphics 'PLATON (Spek, 2003)'
_computing_publication_material 'SHELXL97 (Sheldrick, 1997)'
_computing_structure_refinement 'SHELXL97 (Sheldrick, 1997) in WinGX (Farrugia, 1999)'
_computing_structure_solution 'SHELXS97 (Sheldrick, 1997)'
_diffrn_ambient_temperature 293(2)
_diffrn_detector_area_resol_mean 10.00
_diffrn_measured_fraction_theta_full 0.996
_diffrn_measured_fraction_theta_max 0.996
_diffrn_measurement_device_type 'Rigaku R-AXIS RAPID imaging plate'
_diffrn_measurement_method \w
_diffrn_radiation_monochromator graphite
_diffrn_radiation_source 'fine-focus sealed tube'
_diffrn_radiation_type MoK\a
_diffrn_radiation_wavelength 0.71073
_diffrn_reflns_av_R_equivalents 0.0238
_diffrn_reflns_av_sigmaI/netI 0.0474
_diffrn_reflns_limit_h_max 9
_diffrn_reflns_limit_h_min 0
_diffrn_reflns_limit_k_max 19
_diffrn_reflns_limit_k_min 0
_diffrn_reflns_limit_l_max 15
_diffrn_reflns_limit_l_min -16
_diffrn_reflns_number 4554
_diffrn_reflns_theta_full 28.00
_diffrn_reflns_theta_max 28.00
_diffrn_reflns_theta_min 3.17
_exptl_absorpt_coefficient_mu 1.791
_exptl_absorpt_correction_T_max 0.898
_exptl_absorpt_correction_T_min 0.807
_exptl_absorpt_correction_type multi-scan
_exptl_absorpt_process_details '(ABSCOR; Higashi, 1995)'
_exptl_crystal_colour blue
_exptl_crystal_density_diffrn 1.972
_exptl_crystal_density_method 'not measured'
_exptl_crystal_description parallelepiped
_exptl_crystal_F_000 748
_exptl_crystal_size_max 0.30
_exptl_crystal_size_mid 0.10
_exptl_crystal_size_min 0.06
_refine_diff_density_max 0.565
_refine_diff_density_min -0.376
_refine_ls_extinction_method none
_refine_ls_goodness_of_fit_ref 1.034
_refine_ls_hydrogen_treatment constr
_refine_ls_matrix_type full
_refine_ls_number_parameters 210
_refine_ls_number_reflns 3038
_refine_ls_number_restraints 0
_refine_ls_restrained_S_all 1.034
_refine_ls_R_factor_all 0.0616
_refine_ls_R_factor_gt 0.0408
_refine_ls_shift/su_max 0.001
_refine_ls_shift/su_mean 0.000
_refine_ls_structure_factor_coef Fsqd
_refine_ls_weighting_details 'calc w=1/[\s^2^(Fo^2^)+(0.0536P)^2^+0.1086P] where P=(Fo^2^+2Fc^2^)/3'
_refine_ls_weighting_scheme calc
_refine_ls_wR_factor_gt 0.0948
_refine_ls_wR_factor_ref 0.1009
_reflns_number_gt 2318
_reflns_number_total 3038
_reflns_threshold_expression I>2\s(I)
_cod_data_source_file fg1804.cif
_cod_data_source_block I
_cod_depositor_comments
;
The following automatic conversions were performed:
'_symmetry_cell_setting' value 'Monoclinic' changed to 'monoclinic'
according to '/home/saulius/struct/CIF-dictionaries/cif_core.dic'
dictionary named 'cif_core.dic' version 2.4.1 from 2010-06-29.

Automatic conversion script
Id: cif_fix_enum 1527 2010-12-29 10:47:43Z saulius 

The following automatic conversions were performed:

'_symmetry_cell_setting' value 'Monoclinic' changed to 'monoclinic'
according to /home/saulius/struct/CIF-dictionaries/cif_core.dic
dictionary named 'cif_core.dic' version 2.4.1 from 2010-06-29.

Automatic conversion script
Id: cif_fix_values 1715 2011-07-08 13:25:40Z adriana 
;
_cod_original_sg_symbol_H-M 'P 21/n'
_cod_database_code 2014659

loop_
_symmetry_equiv_pos_as_xyz
'x, y, z'
'-x+1/2, y+1/2, -z+1/2'
'-x, -y, -z'
'x-1/2, -y-1/2, z-1/2'

loop_
_atom_site_label
_atom_site_fract_x
_atom_site_fract_y
_atom_site_fract_z
_atom_site_U_iso_or_equiv
_atom_site_adp_type
_atom_site_calc_flag
_atom_site_refinement_flags
_atom_site_occupancy
_atom_site_disorder_assembly
_atom_site_disorder_group
_atom_site_type_symbol
Cu1 0.38859(5) 0.57768(3) 0.61124(3) 0.02405(12) Uani d . 1 . . Cu
O1 0.5549(3) 0.61073(16) 0.49365(17) 0.0271(5) Uani d . 1 . . O
O2 0.5450(3) 0.69413(16) 0.33820(17) 0.0297(5) Uani d . 1 . . O
O3 0.2731(3) 0.77558(18) 0.20750(19) 0.0373(6) Uani d . 1 . . O
H3 0.3585 0.7533 0.2502 0.045 Uiso calc R 1 . . H
O4 -0.0463(3) 0.78344(16) 0.19586(19) 0.0364(6) Uani d . 1 . . O
N1 -0.0564(3) 0.67896(18) 0.3874(2) 0.0271(6) Uani d . 1 . . N
H1 -0.1691 0.6935 0.3595 0.033 Uiso calc R 1 . . H
N3 0.1800(3) 0.62062(19) 0.4997(2) 0.0259(5) Uani d . 1 . . N
C2 -0.0097(4) 0.6333(2) 0.4825(2) 0.0292(7) Uani d . 1 . . C
H2 -0.0952 0.6134 0.5296 0.035 Uiso calc R 1 . . H
C4 0.2560(4) 0.6611(2) 0.4129(2) 0.0222(6) Uani d . 1 . . C
C5 0.1096(4) 0.6985(2) 0.3421(2) 0.0233(6) Uani d . 1 . . C
C6 0.4674(4) 0.6563(2) 0.4138(2) 0.0233(6) Uani d . 1 . . C
C7 0.1067(4) 0.7553(2) 0.2418(3) 0.0298(7) Uani d . 1 . . C
O11 0.6017(3) 0.51959(15) 0.71053(16) 0.0275(5) Uani d . 1 . . O
O12 0.6598(3) 0.44032(16) 0.86885(18) 0.0322(5) Uani d . 1 . . O
O13 0.4420(4) 0.3655(2) 1.0074(2) 0.0453(7) Uani d . 1 . . O
H13 0.5063 0.3800 0.9583 0.054 Uiso calc R 1 . . H
O14 0.1284(4) 0.3671(2) 1.0292(2) 0.0488(7) Uani d . 1 . . O
N11 0.0408(4) 0.47378(19) 0.8368(2) 0.0307(6) Uani d . 1 . . N
H11 -0.0599 0.4608 0.8665 0.037 Uiso calc R 1 . . H
N13 0.2295(3) 0.52994(18) 0.7218(2) 0.0257(5) Uani d . 1 . . N
C12 0.0488(4) 0.5242(2) 0.7457(3) 0.0320(7) Uani d . 1 . . C
H12 -0.0548 0.5514 0.7048 0.038 Uiso calc R 1 . . H
C14 0.3387(4) 0.4817(2) 0.8027(2) 0.0233(6) Uani d . 1 . . C
C15 0.2235(4) 0.4461(2) 0.8752(2) 0.0247(6) Uani d . 1 . . C
C16 0.5482(4) 0.4798(2) 0.7956(2) 0.0246(6) Uani d . 1 . . C
C17 0.2592(5) 0.3895(3) 0.9771(3) 0.0348(7) Uani d . 1 . . C

loop_
_atom_site_aniso_label
_atom_site_aniso_U_11
_atom_site_aniso_U_22
_atom_site_aniso_U_33
_atom_site_aniso_U_12
_atom_site_aniso_U_13
_atom_site_aniso_U_23
Cu1 0.01924(17) 0.0319(2) 0.02083(18) 0.00016(16) 0.00162(12) 0.00426(16)
O1 0.0190(9) 0.0388(12) 0.0235(10) 0.0021(9) 0.0021(8) 0.0045(9)
O2 0.0232(10) 0.0376(12) 0.0291(11) 0.0017(9) 0.0065(9) 0.0075(10)
O3 0.0306(11) 0.0443(15) 0.0371(12) 0.0041(11) 0.0045(10) 0.0181(11)
O4 0.0289(11) 0.0389(14) 0.0397(13) 0.0039(10) -0.0038(10) 0.0150(11)
N1 0.0207(11) 0.0307(14) 0.0298(13) 0.0006(10) 0.0024(10) 0.0020(11)
N3 0.0194(11) 0.0352(15) 0.0234(12) 0.0009(11) 0.0035(9) 0.0037(11)
C2 0.0222(14) 0.0395(18) 0.0259(15) -0.0001(13) 0.0027(12) 0.0075(14)
C4 0.0206(13) 0.0235(15) 0.0223(13) 0.0003(11) 0.0023(10) 0.0004(12)
C5 0.0213(13) 0.0253(15) 0.0237(13) 0.0000(11) 0.0048(11) -0.0009(12)
C6 0.0212(13) 0.0246(15) 0.0243(13) 0.0005(12) 0.0034(11) -0.0022(12)
C7 0.0328(16) 0.0265(16) 0.0302(15) 0.0008(13) 0.0040(13) 0.0023(13)
O11 0.0213(10) 0.0348(12) 0.0266(10) -0.0008(9) 0.0036(8) 0.0062(9)
O12 0.0220(10) 0.0420(14) 0.0324(11) 0.0020(10) 0.0018(8) 0.0112(10)
O13 0.0416(14) 0.0533(17) 0.0425(14) 0.0078(12) 0.0112(11) 0.0247(13)
O14 0.0460(15) 0.0536(17) 0.0504(15) 0.0041(13) 0.0210(12) 0.0188(14)
N11 0.0239(12) 0.0385(16) 0.0309(13) -0.0008(11) 0.0076(10) 0.0012(12)
N13 0.0207(12) 0.0317(15) 0.0248(12) 0.0009(10) 0.0037(9) 0.0039(11)
C12 0.0230(14) 0.0401(19) 0.0330(16) 0.0025(14) 0.0037(12) 0.0057(15)
C14 0.0222(13) 0.0248(15) 0.0231(13) -0.0004(12) 0.0034(11) 0.0017(12)
C15 0.0214(13) 0.0279(16) 0.0256(14) -0.0013(12) 0.0064(11) -0.0007(12)
C16 0.0231(14) 0.0264(16) 0.0238(14) -0.0002(12) 0.0008(11) -0.0002(13)
C17 0.0357(17) 0.0341(17) 0.0361(17) 0.0033(15) 0.0106(14) 0.0071(15)

loop_
_atom_type_symbol
_atom_type_description
_atom_type_scat_dispersion_real
_atom_type_scat_dispersion_imag
_atom_type_scat_source
C C 0.0033 0.0016 'International Tables Vol C Tables 4.2.6.8 and 6.1.1.4'
H H 0.0000 0.0000 'International Tables Vol C Tables 4.2.6.8 and 6.1.1.4'
N N 0.0061 0.0033 'International Tables Vol C Tables 4.2.6.8 and 6.1.1.4'
S S 0.1246 0.1234 'International Tables Vol C Tables 4.2.6.8 and 6.1.1.4'
Cu Cu 0.3201 1.2651 'International Tables Vol C Tables 4.2.6.8 and 6.1.1.4'

loop_
_geom_angle_atom_site_label_1
_geom_angle_atom_site_label_2
_geom_angle_atom_site_label_3
_geom_angle_site_symmetry_1
_geom_angle_site_symmetry_3
_geom_angle
_geom_angle_publ_flag
N13 Cu1 N3 . . 97.68(10) y
N13 Cu1 O11 . . 83.90(9) y
N3 Cu1 O11 . . 172.26(10) y
N13 Cu1 O1 . . 173.20(10) y
N3 Cu1 O1 . . 83.93(9) y
O11 Cu1 O1 . . 93.64(8) y
N13 Cu1 O4 . 4_676 96.40(10) ?
N3 Cu1 O4 . 4_676 96.82(10) ?
O11 Cu1 O4 . 4_676 90.51(9) ?
O1 Cu1 O4 . 4_676 89.95(9) ?
O1 Cu1 O4 3_666 4_676 161.07(9) y
C6 O1 Cu1 . . 112.91(18) ?
C7 O3 H3 . . 109.5 ?
C7 O4 Cu1 . 4_575 128.2(2) ?
C2 N1 C5 . . 107.8(2) ?
C2 N1 H1 . . 126.1 ?
C5 N1 H1 . . 126.1 ?
C2 N3 C4 . . 107.2(2) ?
C2 N3 Cu1 . . 143.1(2) ?
C4 N3 Cu1 . . 109.27(18) ?
N1 C2 N3 . . 110.2(3) ?
N1 C2 H2 . . 124.9 ?
N3 C2 H2 . . 124.9 ?
N3 C4 C5 . . 108.3(2) ?
N3 C4 C6 . . 117.2(2) ?
C5 C4 C6 . . 134.6(3) ?
C4 C5 N1 . . 106.5(2) ?
C4 C5 C7 . . 132.5(3) ?
N1 C5 C7 . . 120.9(3) ?
O2 C6 O1 . . 124.8(3) ?
O2 C6 C4 . . 119.9(3) ?
O1 C6 C4 . . 115.3(2) ?
O4 C7 O3 . . 123.5(3) ?
O4 C7 C5 . . 119.3(3) ?
O3 C7 C5 . . 117.2(3) ?
C16 O11 Cu1 . . 113.71(18) ?
C17 O13 H13 . . 109.5 ?
C12 N11 C15 . . 108.2(2) ?
C12 N11 H11 . . 125.9 ?
C15 N11 H11 . . 125.9 ?
C12 N13 C14 . . 106.7(2) ?
C12 N13 Cu1 . . 143.0(2) ?
C14 N13 Cu1 . . 110.26(18) ?
N11 C12 N13 . . 110.2(3) ?
N11 C12 H12 . . 124.9 ?
N13 C12 H12 . . 124.9 ?
C15 C14 N13 . . 108.9(2) ?
C15 C14 C16 . . 134.4(3) ?
N13 C14 C16 . . 116.7(2) ?
C14 C15 N11 . . 106.1(3) ?
C14 C15 C17 . . 133.5(3) ?
N11 C15 C17 . . 120.4(3) ?
O12 C16 O11 . . 123.7(3) ?
O12 C16 C14 . . 121.0(3) ?
O11 C16 C14 . . 115.3(2) ?
O14 C17 O13 . . 123.4(3) ?
O14 C17 C15 . . 120.7(3) ?
O13 C17 C15 . . 115.9(3) ?

loop_
_geom_bond_atom_site_label_1
_geom_bond_atom_site_label_2
_geom_bond_site_symmetry_2
_geom_bond_distance
_geom_bond_publ_flag
Cu1 N13 . 1.982(3) y
Cu1 N3 . 1.992(2) y
Cu1 O11 . 2.014(2) y
Cu1 O1 . 2.016(2) y
Cu1 O4 4_676 2.305(2) y
Cu1 O1 3_666 3.090(2) y
O1 C6 . 1.279(4) ?
O2 C6 . 1.254(4) ?
O3 C7 . 1.333(4) ?
O3 H3 . 0.82 ?
O4 C7 . 1.235(4) ?
O4 Cu1 4_575 2.305(2) ?
N1 C2 . 1.343(4) ?
N1 C5 . 1.389(4) ?
N1 H1 . 0.86 ?
N3 C2 . 1.354(4) ?
N3 C4 . 1.374(4) ?
C2 H2 . 0.93 ?
C4 C5 . 1.385(4) ?
C4 C6 . 1.505(4) ?
C5 C7 . 1.475(4) ?
O11 C16 . 1.283(4) ?
O12 C16 . 1.262(3) ?
O13 C17 . 1.356(4) ?
O13 H13 . 0.82 ?
O14 C17 . 1.229(4) ?
N11 C12 . 1.338(4) ?
N11 C15 . 1.389(4) ?
N11 H11 . 0.86 ?
N13 C12 . 1.352(4) ?
N13 C14 . 1.376(4) ?
C12 H12 . 0.93 ?
C14 C15 . 1.374(4) ?
C14 C16 . 1.502(4) ?
C15 C17 . 1.487(4) ?

loop_
_geom_hbond_atom_site_label_D
_geom_hbond_atom_site_label_H
_geom_hbond_atom_site_label_A
_geom_hbond_site_symmetry_A
_geom_hbond_distance_DH
_geom_hbond_distance_HA
_geom_hbond_distance_DA
_geom_hbond_angle_DHA
O3 H3 O2 . 0.82 1.82 2.642(3) 175
O13 H13 O12 . 0.82 1.85 2.653(3) 165
N1 H1 O2 1_455 0.86 2.02 2.837(3) 158
N11 H11 O12 1_455 0.86 2.02 2.825(3) 156
C2 H2 O1 1_455 0.93 2.48 3.133(4) 128
C12 H12 O11 1_455 0.93 2.50 3.160(4) 129

loop_
_geom_torsion_atom_site_label_1
_geom_torsion_atom_site_label_2
_geom_torsion_atom_site_label_3
_geom_torsion_atom_site_label_4
_geom_torsion_site_symmetry_1
_geom_torsion
N3 Cu1 O1 C6 . 11.1(2)
O11 Cu1 O1 C6 . -176.2(2)
O4 Cu1 O1 C6 4_676 -85.7(2)
N13 Cu1 N3 C2 . 7.7(4)
O1 Cu1 N3 C2 . -179.0(4)
O4 Cu1 N3 C2 4_676 -89.7(4)
N13 Cu1 N3 C4 . 177.9(2)
O1 Cu1 N3 C4 . -8.8(2)
O4 Cu1 N3 C4 4_676 80.4(2)
C5 N1 C2 N3 . -1.4(4)
C4 N3 C2 N1 . 1.0(4)
Cu1 N3 C2 N1 . 171.2(3)
C2 N3 C4 C5 . -0.2(3)
Cu1 N3 C4 C5 . -174.0(2)
C2 N3 C4 C6 . 179.8(3)
Cu1 N3 C4 C6 . 5.9(3)
N3 C4 C5 N1 . -0.6(3)
C6 C4 C5 N1 . 179.5(3)
N3 C4 C5 C7 . 174.6(3)
C6 C4 C5 C7 . -5.3(6)
C2 N1 C5 C4 . 1.2(4)
C2 N1 C5 C7 . -174.7(3)
Cu1 O1 C6 O2 . 170.8(2)
Cu1 O1 C6 C4 . -10.6(3)
N3 C4 C6 O2 . -178.1(3)
C5 C4 C6 O2 . 1.8(5)
N3 C4 C6 O1 . 3.2(4)
C5 C4 C6 O1 . -176.9(3)
Cu1 O4 C7 O3 4_575 -34.9(5)
Cu1 O4 C7 C5 4_575 143.2(2)
C4 C5 C7 O4 . -176.8(3)
N1 C5 C7 O4 . -2.2(5)
C4 C5 C7 O3 . 1.3(5)
N1 C5 C7 O3 . 176.0(3)
N13 Cu1 O11 C16 . 0.0(2)
O1 Cu1 O11 C16 . -173.6(2)
O4 Cu1 O11 C16 4_676 96.4(2)
N3 Cu1 N13 C12 . -6.2(4)
O11 Cu1 N13 C12 . -178.5(4)
O4 Cu1 N13 C12 4_676 91.6(4)
N3 Cu1 N13 C14 . 170.3(2)
O11 Cu1 N13 C14 . -2.0(2)
O4 Cu1 N13 C14 4_676 -91.9(2)
C15 N11 C12 N13 . 0.7(4)
C14 N13 C12 N11 . -0.7(4)
Cu1 N13 C12 N11 . 175.8(3)
C12 N13 C14 C15 . 0.5(4)
Cu1 N13 C14 C15 . -177.3(2)
C12 N13 C14 C16 . -178.6(3)
Cu1 N13 C14 C16 . 3.6(3)
N13 C14 C15 N11 . -0.1(3)
C16 C14 C15 N11 . 178.8(3)
N13 C14 C15 C17 . -179.7(3)
C16 C14 C15 C17 . -0.8(6)
C12 N11 C15 C14 . -0.4(4)
C12 N11 C15 C17 . 179.3(3)
Cu1 O11 C16 O12 . -179.1(2)
Cu1 O11 C16 C14 . 1.9(3)
C15 C14 C16 O12 . -1.7(6)
N13 C14 C16 O12 . 177.1(3)
C15 C14 C16 O11 . 177.4(3)
N13 C14 C16 O11 . -3.7(4)
C14 C15 C17 O14 . 179.0(4)
N11 C15 C17 O14 . -0.6(5)
C14 C15 C17 O13 . -0.9(6)
N11 C15 C17 O13 . 179.6(3)
